data_7107885
loop_
_publ_author_name
'Bernd Schmidt'
'Berit Topolinski'
'Phillip Roesch'
'Dieter Lentz'

_publ_section_title
;
 Electron-poor N-substituted imide-fused corannulenes
;
_journal_name_full Chem.Commun.
_journal_page_first 6520
_journal_paper_doi 10.1039/c2cc32643d
_journal_volume 48
_journal_year 2012
_chemical_formula_sum 'C28 H16 F5 N O2'
_chemical_formula_weight 493.42
_chemical_name_systematic
;
?
;
_space_group_IT_number 14
_symmetry_cell_setting monoclinic
_symmetry_space_group_name_Hall '-P 2ybc'
_symmetry_space_group_name_H-M 'P 1 21/c 1'
_atom_sites_solution_hydrogens geom
_atom_sites_solution_primary direct
_atom_sites_solution_secondary difmap
_audit_creation_method SHELXL-97
_cell_angle_alpha 90.00
_cell_angle_beta 107.022(6)
_cell_angle_gamma 90.00
_cell_formula_units_Z 4
_cell_length_a 16.691(5)
_cell_length_b 7.731(2)
_cell_length_c 16.655(5)
_cell_measurement_reflns_used 978
_cell_measurement_temperature 133(2)
_cell_measurement_theta_max 24.7
_cell_measurement_theta_min 2.5
_cell_volume 2055.0(10)
_computing_cell_refinement 'SAINT (bruker-AXS)'
_computing_data_collection 'SMART (Bruker-AXS)'
_computing_data_reduction 'SAINT (bruker-AXS)'
_computing_structure_refinement 'SHELXL-97 (Sheldrick, 1997)'
_computing_structure_solution 'SHELXS-97 (Sheldrick, 1990)'
_diffrn_ambient_temperature 133(2)
_diffrn_measured_fraction_theta_full 0.994
_diffrn_measured_fraction_theta_max 0.994
_diffrn_measurement_device_type 'BRUKER-AXS SMART CCD'
_diffrn_measurement_method 'omega scan'
_diffrn_radiation_monochromator graphite
_diffrn_radiation_source 'sealed tube'
_diffrn_radiation_type MoK\a
_diffrn_radiation_wavelength 0.71073
_diffrn_reflns_av_R_equivalents 0.0566
_diffrn_reflns_av_sigmaI/netI 0.0484
_diffrn_reflns_limit_h_max 19
_diffrn_reflns_limit_h_min -19
_diffrn_reflns_limit_k_max 8
_diffrn_reflns_limit_k_min -9
_diffrn_reflns_limit_l_max 19
_diffrn_reflns_limit_l_min -19
_diffrn_reflns_number 15784
_diffrn_reflns_theta_full 25.04
_diffrn_reflns_theta_max 25.04
_diffrn_reflns_theta_min 1.28
_exptl_absorpt_coefficient_mu 0.131
_exptl_absorpt_correction_T_max 0.862
_exptl_absorpt_correction_T_min 0.803
_exptl_absorpt_correction_type multi-scan
_exptl_absorpt_process_details 'SADABS (Bruker-AXS)'
_exptl_crystal_colour yellow
_exptl_crystal_density_diffrn 1.595
_exptl_crystal_density_method 'not measured'
_exptl_crystal_description needle
_exptl_crystal_F_000 1008
_exptl_crystal_size_max 0.8
_exptl_crystal_size_mid 0.11
_exptl_crystal_size_min 0.05
_refine_diff_density_max 0.261
_refine_diff_density_min -0.259
_refine_diff_density_rms 0.063
_refine_ls_extinction_method none
_refine_ls_goodness_of_fit_ref 1.038
_refine_ls_hydrogen_treatment constr
_refine_ls_matrix_type full
_refine_ls_number_parameters 329
_refine_ls_number_reflns 3602
_refine_ls_number_restraints 0
_refine_ls_restrained_S_all 1.038
_refine_ls_R_factor_all 0.0725
_refine_ls_R_factor_gt 0.0409
_refine_ls_shift/su_max 0.000
_refine_ls_shift/su_mean 0.000
_refine_ls_structure_factor_coef Fsqd
_refine_ls_weighting_details 'calc w=1/[\s^2^(Fo^2^)+(0.0763P)^2^+0.0000P] where P=(Fo^2^+2Fc^2^)/3'
_refine_ls_weighting_scheme calc
_refine_ls_wR_factor_gt 0.1078
_refine_ls_wR_factor_ref 0.1324
_reflns_number_gt 2440
_reflns_number_total 3602
_reflns_threshold_expression >2sigma(I)
_cod_data_source_file c2cc32643d.txt
_cod_data_source_block pr10
_cod_original_cell_volume 2055.0(11)
_cod_original_sg_symbol_H-M P2(1)/c
_cod_database_code 7107885

loop_
_symmetry_equiv_pos_as_xyz
'x, y, z'
'-x, y+1/2, -z+1/2'
'-x, -y, -z'
'x, -y-1/2, z-1/2'

loop_
_atom_site_label
_atom_site_type_symbol
_atom_site_fract_x
_atom_site_fract_y
_atom_site_fract_z
_atom_site_U_iso_or_equiv
_atom_site_adp_type
_atom_site_occupancy
_atom_site_symmetry_multiplicity
_atom_site_calc_flag
_atom_site_refinement_flags
C1 C 0.31767(15) 0.5413(3) 0.32557(16) 0.0167(6) Uani 1 1 d .
C2 C 0.26445(15) 0.4779(3) 0.24873(16) 0.0157(6) Uani 1 1 d .
C3 C 0.30065(16) 0.3954(3) 0.19361(16) 0.0188(6) Uani 1 1 d .
C4 C 0.38932(16) 0.4015(4) 0.21410(17) 0.0235(7) Uani 1 1 d .
H4 H 0.4144 0.3507 0.1769 0.028 Uiso 1 1 calc R
C5 C 0.44017(16) 0.4769(4) 0.28491(17) 0.0244(7) Uani 1 1 d .
H5 H 0.4978 0.4811 0.2937 0.029 Uiso 1 1 calc R
C6 C 0.40467(16) 0.5483(3) 0.34456(16) 0.0200(6) Uani 1 1 d .
C7 C 0.44805(15) 0.6289(4) 0.42135(17) 0.0235(7) Uani 1 1 d .
H7 H 0.5062 0.6375 0.4372 0.028 Uiso 1 1 calc R
C8 C 0.40452(16) 0.6936(4) 0.47170(17) 0.0228(6) Uani 1 1 d .
H8 H 0.4346 0.7487 0.5209 0.027 Uiso 1 1 calc R
C9 C 0.31605(15) 0.6827(3) 0.45428(16) 0.0181(6) Uani 1 1 d .
C10 C 0.27241(15) 0.5974(3) 0.38109(16) 0.0166(6) Uani 1 1 d .
C11 C 0.18304(15) 0.5593(3) 0.33685(15) 0.0149(6) Uani 1 1 d .
C12 C 0.11161(15) 0.5598(3) 0.36555(15) 0.0145(6) Uani 1 1 d .
C13 C 0.03621(15) 0.5413(3) 0.30256(15) 0.0147(6) Uani 1 1 d .
C14 C -0.04960(15) 0.5564(3) 0.30993(16) 0.0154(6) Uani 1 1 d .
C15 C -0.05814(15) 0.5014(3) 0.16932(16) 0.0166(6) Uani 1 1 d .
C16 C 0.03096(15) 0.5166(3) 0.21845(15) 0.0151(6) Uani 1 1 d .
C17 C 0.10093(15) 0.5009(3) 0.18958(16) 0.0157(6) Uani 1 1 d .
C18 C 0.17801(15) 0.5064(3) 0.25310(16) 0.0152(6) Uani 1 1 d .
C19 C 0.25556(16) 0.2917(4) 0.11796(16) 0.0225(6) Uani 1 1 d .
H19A H 0.2064 0.2404 0.1268 0.034 Uiso 1 1 calc R
H19B H 0.2919 0.2022 0.1089 0.034 Uiso 1 1 calc R
H19C H 0.2395 0.3658 0.0697 0.034 Uiso 1 1 calc R
C20 C 0.27822(17) 0.7754(4) 0.51369(17) 0.0253(7) Uani 1 1 d .
H20A H 0.2248 0.8224 0.4830 0.038 Uiso 1 1 calc R
H20B H 0.3147 0.8675 0.5409 0.038 Uiso 1 1 calc R
H20C H 0.2709 0.6956 0.5552 0.038 Uiso 1 1 calc R
C21 C 0.11337(16) 0.5597(4) 0.45603(15) 0.0202(6) Uani 1 1 d .
H21A H 0.1033 0.6748 0.4725 0.030 Uiso 1 1 calc R
H21B H 0.1672 0.5209 0.4901 0.030 Uiso 1 1 calc R
H21C H 0.0707 0.4835 0.4635 0.030 Uiso 1 1 calc R
C22 C 0.09193(16) 0.5020(4) 0.09724(15) 0.0196(6) Uani 1 1 d .
H22A H 0.1433 0.5408 0.0884 0.029 Uiso 1 1 calc R
H22B H 0.0473 0.5786 0.0691 0.029 Uiso 1 1 calc R
H22C H 0.0795 0.3872 0.0751 0.029 Uiso 1 1 calc R
C23 C -0.19249(15) 0.5328(3) 0.20580(16) 0.0157(6) Uani 1 1 d .
C24 C -0.23609(15) 0.4478(3) 0.25323(16) 0.0169(6) Uani 1 1 d .
C25 C -0.32199(16) 0.4538(3) 0.23263(17) 0.0207(6) Uani 1 1 d .
C26 C -0.36738(15) 0.5401(4) 0.16208(17) 0.0220(6) Uani 1 1 d .
C27 C -0.32619(16) 0.6227(3) 0.11286(16) 0.0209(6) Uani 1 1 d .
C28 C -0.24015(15) 0.6220(3) 0.13566(16) 0.0179(6) Uani 1 1 d .
F1 F -0.19528(8) 0.35424(19) 0.32040(9) 0.0217(4) Uani 1 1 d .
F2 F -0.36156(9) 0.3745(2) 0.28198(10) 0.0284(4) Uani 1 1 d .
F3 F -0.45115(9) 0.5433(2) 0.14105(10) 0.0323(4) Uani 1 1 d .
F4 F -0.36961(9) 0.7053(2) 0.04295(9) 0.0304(4) Uani 1 1 d .
F5 F -0.20277(9) 0.71333(19) 0.08866(9) 0.0226(4) Uani 1 1 d .
N1 N -0.10420(12) 0.5294(3) 0.22757(12) 0.0164(5) Uani 1 1 d .
O1 O -0.07356(10) 0.5910(2) 0.36979(11) 0.0198(4) Uani 1 1 d .
O2 O -0.08969(10) 0.4669(2) 0.09610(11) 0.0199(4) Uani 1 1 d .

loop_
_atom_site_aniso_label
_atom_site_aniso_U_11
_atom_site_aniso_U_22
_atom_site_aniso_U_33
_atom_site_aniso_U_23
_atom_site_aniso_U_13
_atom_site_aniso_U_12
C1 0.0144(13) 0.0166(14) 0.0184(14) 0.0020(11) 0.0037(11) 0.0005(11)
C2 0.0156(13) 0.0146(14) 0.0176(14) 0.0043(11) 0.0061(11) 0.0004(11)
C3 0.0229(14) 0.0162(14) 0.0198(14) 0.0055(12) 0.0105(12) 0.0018(11)
C4 0.0197(14) 0.0250(16) 0.0297(16) 0.0000(13) 0.0133(13) 0.0005(12)
C5 0.0131(13) 0.0301(17) 0.0313(17) 0.0019(14) 0.0087(12) 0.0017(12)
C6 0.0175(14) 0.0189(15) 0.0236(15) 0.0041(12) 0.0058(12) -0.0007(11)
C7 0.0117(13) 0.0272(16) 0.0286(16) 0.0039(13) 0.0015(12) -0.0016(12)
C8 0.0196(14) 0.0241(16) 0.0212(15) -0.0007(13) 0.0003(12) -0.0007(12)
C9 0.0185(13) 0.0172(15) 0.0167(14) 0.0033(11) 0.0022(11) 0.0014(11)
C10 0.0161(13) 0.0144(14) 0.0183(14) 0.0032(11) 0.0036(11) 0.0010(11)
C11 0.0158(13) 0.0132(14) 0.0140(13) 0.0006(11) 0.0019(11) 0.0008(11)
C12 0.0170(13) 0.0131(14) 0.0129(13) 0.0024(11) 0.0037(11) 0.0022(10)
C13 0.0158(13) 0.0129(14) 0.0159(13) 0.0008(11) 0.0056(11) 0.0009(11)
C14 0.0167(13) 0.0139(14) 0.0155(14) 0.0012(11) 0.0048(11) 0.0013(11)
C15 0.0157(13) 0.0165(14) 0.0184(15) 0.0004(12) 0.0062(11) 0.0002(11)
C16 0.0185(13) 0.0133(14) 0.0133(13) -0.0010(11) 0.0043(11) -0.0018(11)
C17 0.0176(13) 0.0147(14) 0.0154(13) -0.0003(11) 0.0057(11) -0.0021(11)
C18 0.0158(13) 0.0135(14) 0.0181(14) 0.0011(11) 0.0079(11) -0.0014(10)
C19 0.0227(14) 0.0261(16) 0.0218(15) -0.0022(13) 0.0113(12) 0.0011(12)
C20 0.0245(15) 0.0268(16) 0.0214(15) -0.0039(13) 0.0017(12) 0.0002(12)
C21 0.0170(13) 0.0274(16) 0.0169(14) 0.0000(12) 0.0063(11) 0.0006(12)
C22 0.0169(13) 0.0251(16) 0.0188(14) 0.0005(12) 0.0082(11) -0.0017(11)
C23 0.0125(12) 0.0164(14) 0.0190(14) -0.0036(11) 0.0059(11) 0.0004(11)
C24 0.0206(14) 0.0143(14) 0.0153(14) -0.0026(12) 0.0043(11) 0.0013(11)
C25 0.0203(14) 0.0227(15) 0.0236(15) -0.0021(13) 0.0136(12) -0.0021(12)
C26 0.0131(13) 0.0245(16) 0.0284(16) -0.0076(13) 0.0061(12) 0.0010(12)
C27 0.0192(14) 0.0210(15) 0.0190(15) -0.0032(12) 0.0000(12) 0.0033(12)
C28 0.0186(14) 0.0183(15) 0.0175(14) -0.0013(12) 0.0063(11) -0.0021(11)
F1 0.0214(8) 0.0234(9) 0.0215(8) 0.0044(7) 0.0079(7) 0.0021(7)
F2 0.0210(8) 0.0341(10) 0.0358(10) 0.0010(8) 0.0170(7) -0.0025(7)
F3 0.0115(8) 0.0437(11) 0.0402(10) -0.0016(8) 0.0052(7) 0.0022(7)
F4 0.0241(9) 0.0357(10) 0.0240(9) 0.0038(8) -0.0043(7) 0.0074(7)
F5 0.0253(8) 0.0216(9) 0.0221(8) 0.0026(7) 0.0089(7) -0.0011(7)
N1 0.0123(11) 0.0220(13) 0.0151(11) -0.0013(10) 0.0042(9) 0.0000(9)
O1 0.0171(9) 0.0252(11) 0.0188(10) -0.0026(8) 0.0081(8) 0.0015(8)
O2 0.0175(9) 0.0249(11) 0.0163(10) -0.0028(8) 0.0032(8) -0.0038(8)

loop_
_atom_type_symbol
_atom_type_description
_atom_type_scat_dispersion_real
_atom_type_scat_dispersion_imag
_atom_type_scat_source
C C 0.0033 0.0016 'International Tables Vol C Tables 4.2.6.8 and 6.1.1.4'
H H 0.0000 0.0000 'International Tables Vol C Tables 4.2.6.8 and 6.1.1.4'
N N 0.0061 0.0033 'International Tables Vol C Tables 4.2.6.8 and 6.1.1.4'
O O 0.0106 0.0060 'International Tables Vol C Tables 4.2.6.8 and 6.1.1.4'
F F 0.0171 0.0103 'International Tables Vol C Tables 4.2.6.8 and 6.1.1.4'

loop_
_geom_angle_atom_site_label_1
_geom_angle_atom_site_label_2
_geom_angle_atom_site_label_3
_geom_angle
C6 C1 C2 123.7(2)
C6 C1 C10 123.8(2)
C2 C1 C10 112.4(2)
C3 C2 C1 118.4(2)
C3 C2 C18 135.8(2)
C1 C2 C18 105.5(2)
C2 C3 C4 116.7(2)
C2 C3 C19 126.3(2)
C4 C3 C19 116.9(2)
C5 C4 C3 124.2(3)
C5 C4 H4 117.9
C3 C4 H4 117.9
C4 C5 C6 119.5(2)
C4 C5 H5 120.2
C6 C5 H5 120.2
C1 C6 C5 116.7(2)
C1 C6 C7 116.4(2)
C5 C6 C7 126.8(2)
C8 C7 C6 119.7(2)
C8 C7 H7 120.1
C6 C7 H7 120.1
C7 C8 C9 124.4(3)
C7 C8 H8 117.8
C9 C8 H8 117.8
C10 C9 C8 117.0(2)
C10 C9 C20 126.2(2)
C8 C9 C20 116.7(2)
C9 C10 C1 118.2(2)
C9 C10 C11 136.1(2)
C1 C10 C11 105.3(2)
C12 C11 C18 121.2(2)
C12 C11 C10 131.1(2)
C18 C11 C10 107.7(2)
C13 C12 C11 114.4(2)
C13 C12 C21 120.4(2)
C11 C12 C21 124.9(2)
C16 C13 C12 123.4(2)
C16 C13 C14 108.5(2)
C12 C13 C14 127.9(2)
O1 C14 N1 123.7(2)
O1 C14 C13 130.5(2)
N1 C14 C13 105.7(2)
O2 C15 N1 124.1(2)
O2 C15 C16 130.3(2)
N1 C15 C16 105.5(2)
C13 C16 C17 123.2(2)
C13 C16 C15 109.0(2)
C17 C16 C15 127.7(2)
C16 C17 C18 114.4(2)
C16 C17 C22 120.7(2)
C18 C17 C22 124.4(2)
C17 C18 C11 121.4(2)
C17 C18 C2 130.4(2)
C11 C18 C2 108.0(2)
C3 C19 H19A 109.5
C3 C19 H19B 109.5
H19A C19 H19B 109.5
C3 C19 H19C 109.5
H19A C19 H19C 109.5
H19B C19 H19C 109.5
C9 C20 H20A 109.5
C9 C20 H20B 109.5
H20A C20 H20B 109.5
C9 C20 H20C 109.5
H20A C20 H20C 109.5
H20B C20 H20C 109.5
C12 C21 H21A 109.5
C12 C21 H21B 109.5
H21A C21 H21B 109.5
C12 C21 H21C 109.5
H21A C21 H21C 109.5
H21B C21 H21C 109.5
C17 C22 H22A 109.5
C17 C22 H22B 109.5
H22A C22 H22B 109.5
C17 C22 H22C 109.5
H22A C22 H22C 109.5
H22B C22 H22C 109.5
C24 C23 C28 116.6(2)
C24 C23 N1 121.8(2)
C28 C23 N1 121.6(2)
F1 C24 C25 117.7(2)
F1 C24 C23 120.6(2)
C25 C24 C23 121.7(2)
F2 C25 C26 120.0(2)
F2 C25 C24 119.7(2)
C26 C25 C24 120.3(2)
F3 C26 C27 120.2(2)
F3 C26 C25 120.4(2)
C27 C26 C25 119.4(2)
F4 C27 C26 120.2(2)
F4 C27 C28 119.9(2)
C26 C27 C28 119.9(2)
F5 C28 C27 117.7(2)
F5 C28 C23 120.3(2)
C27 C28 C23 122.0(2)
C23 N1 C15 124.1(2)
C23 N1 C14 124.8(2)
C15 N1 C14 111.04(19)

loop_
_geom_bond_atom_site_label_1
_geom_bond_atom_site_label_2
_geom_bond_distance
C1 C6 1.394(3)
C1 C2 1.415(4)
C1 C10 1.422(3)
C2 C3 1.393(4)
C2 C18 1.482(3)
C3 C4 1.419(4)
C3 C19 1.498(4)
C4 C5 1.366(4)
C4 H4 0.9300
C5 C6 1.410(4)
C5 H5 0.9300
C6 C7 1.416(4)
C7 C8 1.356(4)
C7 H7 0.9300
C8 C9 1.422(4)
C8 H8 0.9300
C9 C10 1.390(4)
C9 C20 1.503(4)
C10 C11 1.487(3)
C11 C12 1.408(3)
C11 C18 1.432(3)
C12 C13 1.390(3)
C12 C21 1.499(3)
C13 C16 1.391(3)
C13 C14 1.477(3)
C14 O1 1.208(3)
C14 N1 1.423(3)
C15 O2 1.208(3)
C15 N1 1.420(3)
C15 C16 1.477(3)
C16 C17 1.392(3)
C17 C18 1.407(4)
C17 C22 1.501(3)
C19 H19A 0.9600
C19 H19B 0.9600
C19 H19C 0.9600
C20 H20A 0.9600
C20 H20B 0.9600
C20 H20C 0.9600
C21 H21A 0.9600
C21 H21B 0.9600
C21 H21C 0.9600
C22 H22A 0.9600
C22 H22B 0.9600
C22 H22C 0.9600
C23 C24 1.387(4)
C23 C28 1.389(4)
C23 N1 1.411(3)
C24 F1 1.339(3)
C24 C25 1.374(4)
C25 F2 1.344(3)
C25 C26 1.371(4)
C26 F3 1.339(3)
C26 C27 1.372(4)
C27 F4 1.340(3)
C27 C28 1.374(3)
C28 F5 1.336(3)

loop_
_geom_torsion_atom_site_label_1
_geom_torsion_atom_site_label_2
_geom_torsion_atom_site_label_3
_geom_torsion_atom_site_label_4
_geom_torsion
C6 C1 C2 C3 9.5(4)
C10 C1 C2 C3 -170.7(2)
C6 C1 C2 C18 -175.9(2)
C10 C1 C2 C18 4.0(3)
C1 C2 C3 C4 -8.1(4)
C18 C2 C3 C4 179.4(3)
C1 C2 C3 C19 167.7(2)
C18 C2 C3 C19 -4.8(5)
C2 C3 C4 C5 2.3(4)
C19 C3 C4 C5 -173.9(3)
C3 C4 C5 C6 2.8(4)
C2 C1 C6 C5 -4.3(4)
C10 C1 C6 C5 175.9(3)
C2 C1 C6 C7 174.8(3)
C10 C1 C6 C7 -5.0(4)
C4 C5 C6 C1 -1.8(4)
C4 C5 C6 C7 179.2(3)
C1 C6 C7 C8 0.1(4)
C5 C6 C7 C8 179.1(3)
C6 C7 C8 C9 1.8(4)
C7 C8 C9 C10 1.0(4)
C7 C8 C9 C20 -174.8(3)
C8 C9 C10 C1 -5.5(4)
C20 C9 C10 C1 169.9(3)
C8 C9 C10 C11 -177.8(3)
C20 C9 C10 C11 -2.4(5)
C6 C1 C10 C9 7.9(4)
C2 C1 C10 C9 -172.0(2)
C6 C1 C10 C11 -177.6(2)
C2 C1 C10 C11 2.5(3)
C9 C10 C11 C12 -18.9(5)
C1 C10 C11 C12 168.2(3)
C9 C10 C11 C18 164.7(3)
C1 C10 C11 C18 -8.2(3)
C18 C11 C12 C13 -12.8(3)
C10 C11 C12 C13 171.2(2)
C18 C11 C12 C21 160.5(2)
C10 C11 C12 C21 -15.5(4)
C11 C12 C13 C16 2.7(4)
C21 C12 C13 C16 -170.9(2)
C11 C12 C13 C14 -172.4(2)
C21 C12 C13 C14 14.0(4)
C16 C13 C14 O1 -173.9(3)
C12 C13 C14 O1 1.8(5)
C16 C13 C14 N1 3.3(3)
C12 C13 C14 N1 179.0(2)
C12 C13 C16 C17 2.7(4)
C14 C13 C16 C17 178.6(2)
C12 C13 C16 C15 179.7(2)
C14 C13 C16 C15 -4.3(3)
O2 C15 C16 C13 -173.9(3)
N1 C15 C16 C13 3.7(3)
O2 C15 C16 C17 3.0(5)
N1 C15 C16 C17 -179.5(2)
C13 C16 C17 C18 2.0(4)
C15 C16 C17 C18 -174.5(2)
C13 C16 C17 C22 -170.5(2)
C15 C16 C17 C22 13.0(4)
C16 C17 C18 C11 -12.2(4)
C22 C17 C18 C11 160.0(2)
C16 C17 C18 C2 173.5(2)
C22 C17 C18 C2 -14.3(4)
C12 C11 C18 C17 18.5(4)
C10 C11 C18 C17 -164.7(2)
C12 C11 C18 C2 -166.1(2)
C10 C11 C18 C2 10.8(3)
C3 C2 C18 C17 -21.0(5)
C1 C2 C18 C17 165.8(3)
C3 C2 C18 C11 164.1(3)
C1 C2 C18 C11 -9.1(3)
C28 C23 C24 F1 177.9(2)
N1 C23 C24 F1 -2.2(4)
C28 C23 C24 C25 -1.0(4)
N1 C23 C24 C25 178.9(2)
F1 C24 C25 F2 3.3(4)
C23 C24 C25 F2 -177.7(2)
F1 C24 C25 C26 -176.6(2)
C23 C24 C25 C26 2.4(4)
F2 C25 C26 F3 -1.2(4)
C24 C25 C26 F3 178.7(2)
F2 C25 C26 C27 179.1(2)
C24 C25 C26 C27 -1.0(4)
F3 C26 C27 F4 -0.8(4)
C25 C26 C27 F4 178.9(2)
F3 C26 C27 C28 178.6(2)
C25 C26 C27 C28 -1.6(4)
F4 C27 C28 F5 3.6(4)
C26 C27 C28 F5 -175.9(2)
F4 C27 C28 C23 -177.5(2)
C26 C27 C28 C23 3.0(4)
C24 C23 C28 F5 177.2(2)
N1 C23 C28 F5 -2.7(4)
C24 C23 C28 C27 -1.7(4)
N1 C23 C28 C27 178.4(2)
C24 C23 N1 C15 135.4(3)
C28 C23 N1 C15 -44.7(4)
C24 C23 N1 C14 -45.8(4)
C28 C23 N1 C14 134.1(3)
O2 C15 N1 C23 -4.8(4)
C16 C15 N1 C23 177.4(2)
O2 C15 N1 C14 176.2(2)
C16 C15 N1 C14 -1.6(3)
O1 C14 N1 C23 -2.5(4)
C13 C14 N1 C23 -179.9(2)
O1 C14 N1 C15 176.4(2)
C13 C14 N1 C15 -1.0(3)
